data_4311278
loop_
_publ_author_name
'Rolf W. Saalfrank'
'Christian Deutscher'
'Stefan Sperner'
'Takayuki Nakajima'
'Ayuk M. Ako'
'Eveline Uller'
'Frank Hampel'
'Frank W. Heinemann'

_publ_contact_author 'Dr. Frank Hampel'
_publ_contact_author_email hampel@organik.uni-erlangen.de
_publ_section_title
;
 Six-Membered Metalla-coronands. Synthesis and Crystal Packing: Columns,
 Compartments, and 3D-Networks,
;
_journal_name_full 'Inorganic Chemistry'
_journal_page_first 4372
_journal_page_last 4382
_journal_paper_doi 10.1021/ic049799w
_journal_volume 43
_journal_year 2004
_chemical_formula_sum 'C144 H178 Cl10 Fe6 N6 O24'
_chemical_formula_weight 3066.52
_chemical_name_systematic
;
  ?
;
_space_group_IT_number 2
_symmetry_cell_setting triclinic
_symmetry_space_group_name_Hall '-P 1'
_symmetry_space_group_name_H-M 'P -1'
_atom_sites_solution_hydrogens geom
_atom_sites_solution_primary direct
_atom_sites_solution_secondary difmap
_audit_creation_method SHELXL-97
_cell_angle_alpha 79.255(2)
_cell_angle_beta 76.0670(10)
_cell_angle_gamma 76.438(2)
_cell_formula_units_Z 1
_cell_length_a 15.3262(5)
_cell_length_b 15.7033(4)
_cell_length_c 16.1823(5)
_cell_measurement_reflns_used 12715
_cell_measurement_temperature 173(2)
_cell_volume 3639.60(19)
_computing_cell_refinement DENZO-SMN
_computing_data_collection 'Nonius Collect'
_computing_data_reduction DENZO-SMN
_computing_molecular_graphics 'SHELXTL NT'
_computing_publication_material 'SHELXTL NT'
_computing_structure_refinement 'SHELXL-97 (Sheldrick, 1997)'
_computing_structure_solution 'SHELXS-97 (Sheldrick, 1990)'
_diffrn_ambient_temperature 173(2)
_diffrn_detector_area_resol_mean 9
_diffrn_measured_fraction_theta_full 0.993
_diffrn_measured_fraction_theta_max 0.993
_diffrn_measurement_device_type 'Nonius KappaCCD'
_diffrn_radiation_monochromator graphite
_diffrn_radiation_source 'fine-focus rotating anode'
_diffrn_radiation_type MoK\a
_diffrn_radiation_wavelength 0.71073
_diffrn_reflns_av_R_equivalents 0.0229
_diffrn_reflns_av_sigmaI/netI 0.0358
_diffrn_reflns_limit_h_max 18
_diffrn_reflns_limit_h_min -18
_diffrn_reflns_limit_k_max 18
_diffrn_reflns_limit_k_min -18
_diffrn_reflns_limit_l_max 19
_diffrn_reflns_limit_l_min -19
_diffrn_reflns_number 24741
_diffrn_reflns_theta_full 25.14
_diffrn_reflns_theta_max 25.14
_diffrn_reflns_theta_min 1.71
_exptl_absorpt_coefficient_mu 0.835
_exptl_absorpt_correction_T_max 0.8508
_exptl_absorpt_correction_T_min 0.8508
_exptl_absorpt_correction_type 'empirical (Scalepack)'
_exptl_crystal_colour yellow
_exptl_crystal_density_diffrn 1.399
_exptl_crystal_density_method 'not measured'
_exptl_crystal_description plate
_exptl_crystal_F_000 1602
_exptl_crystal_size_max 0.20
_exptl_crystal_size_mid 0.20
_exptl_crystal_size_min 0.20
_refine_diff_density_max 1.656
_refine_diff_density_min -1.079
_refine_diff_density_rms 0.115
_refine_ls_extinction_method none
_refine_ls_goodness_of_fit_ref 1.889
_refine_ls_hydrogen_treatment 'riding model'
_refine_ls_matrix_type full
_refine_ls_number_parameters 832
_refine_ls_number_reflns 12930
_refine_ls_number_restraints 6
_refine_ls_restrained_S_all 1.889
_refine_ls_R_factor_all 0.0984
_refine_ls_R_factor_gt 0.0800
_refine_ls_shift/su_max 4.386
_refine_ls_shift/su_mean 0.148
_refine_ls_structure_factor_coef Fsqd
_refine_ls_weighting_details 'calc w=1/[\s^2^(Fo^2^)+(0.1000P)^2^+0.0000P] where P=(Fo^2^+2Fc^2^)/3'
_refine_ls_weighting_scheme calc
_refine_ls_wR_factor_gt 0.2410
_refine_ls_wR_factor_ref 0.2549
_reflns_number_gt 10112
_reflns_number_total 12930
_reflns_threshold_expression >2sigma(I)
_cod_data_source_file ic049799wsi20040216_012135_12.cif
_cod_data_source_block tn14
_cod_depositor_comments
;
The following automatic conversions were performed:
'_symmetry_cell_setting' value 'Triclinic' changed to 'triclinic'
according to '/home/saulius/struct/CIF-dictionaries/cif_core.dic'
dictionary named 'cif_core.dic' version 2.4.1 from 2010-06-29.

Automatic conversion script
Id: cif_fix_enum 1527 2010-12-29 10:47:43Z saulius 
;
_cod_original_cell_volume 3639.61(19)
_cod_database_code 4311278

loop_
_symmetry_equiv_pos_as_xyz
'x, y, z'
'-x, -y, -z'

loop_
_atom_site_label
_atom_site_type_symbol
_atom_site_fract_x
_atom_site_fract_y
_atom_site_fract_z
_atom_site_U_iso_or_equiv
_atom_site_adp_type
_atom_site_occupancy
_atom_site_symmetry_multiplicity
_atom_site_calc_flag
_atom_site_refinement_flags
_atom_site_disorder_assembly
_atom_site_disorder_group
Fe1 Fe 0.63031(5) 0.94898(4) 0.63618(4) 0.0375(2) Uani 1 1 d . . .
Fe2 Fe 0.60746(5) 1.13878(4) 0.52681(4) 0.0376(2) Uani 1 1 d . . .
Fe3 Fe 0.53081(5) 0.80832(4) 0.60059(4) 0.0361(2) Uani 1 1 d . . .
Cl1 Cl 0.63898(10) 0.90902(9) 0.77937(8) 0.0510(3) Uani 1 1 d . . .
Cl2 Cl 0.74798(10) 1.17852(10) 0.50848(9) 0.0534(4) Uani 1 1 d . . .
Cl3 Cl 0.58763(10) 0.65859(8) 0.58874(8) 0.0499(3) Uani 1 1 d . . .
O12 O 0.6505(2) 1.0120(2) 0.5150(2) 0.0385(7) Uani 1 1 d . . .
O14 O 0.6523(2) 0.8283(2) 0.6009(2) 0.0415(8) Uani 1 1 d . . .
O17 O 0.9710(4) 0.9343(5) 0.6954(4) 0.111(2) Uani 1 1 d . . .
O20 O 1.1096(4) 1.0115(5) 0.7411(5) 0.109(2) Uani 1 1 d . . .
O42 O 0.5944(2) 1.0754(2) 0.6470(2) 0.0403(8) Uani 1 1 d . . .
O44 O 0.4755(2) 1.1500(2) 0.5217(2) 0.0379(7) Uani 1 1 d . . .
O47 O 0.5483(3) 1.4103(3) 0.6875(3) 0.0652(12) Uani 1 1 d . . .
O50 O 0.4414(4) 1.3768(3) 0.8541(3) 0.0755(13) Uani 1 1 d . . .
O72 O 0.4007(2) 0.8137(2) 0.5948(2) 0.0397(8) Uani 1 1 d . . .
O74 O 0.5075(2) 0.9250(2) 0.6429(2) 0.0358(7) Uani 1 1 d . . .
O77 O 0.4433(3) 0.6193(3) 0.8927(2) 0.0594(11) Uani 1 1 d . . .
O80 O 0.2507(4) 0.6628(4) 0.9480(3) 0.0845(16) Uani 1 1 d . . .
N10 N 0.7853(3) 0.9150(3) 0.5982(3) 0.0500(11) Uani 1 1 d . . .
N40 N 0.5365(3) 1.2495(3) 0.6082(3) 0.0438(10) Uani 1 1 d . . .
N70 N 0.4642(3) 0.7746(3) 0.7414(3) 0.0405(9) Uani 1 1 d . . .
C11 C 0.8123(4) 0.9488(4) 0.5050(3) 0.0494(13) Uani 1 1 d . . .
H11A H 0.8607 0.9035 0.4765 0.059 Uiso 1 1 calc R . .
H11B H 0.8380 1.0024 0.4991 0.059 Uiso 1 1 calc R . .
C12 C 0.7308(4) 0.9713(4) 0.4603(3) 0.0434(12) Uani 1 1 d . . .
H12A H 0.7445 1.0119 0.4063 0.052 Uiso 1 1 calc R . .
H12B H 0.7203 0.9167 0.4455 0.052 Uiso 1 1 calc R . .
C13 C 0.8052(4) 0.8176(4) 0.6153(4) 0.0573(15) Uani 1 1 d . . .
H13A H 0.7958 0.7984 0.6781 0.069 Uiso 1 1 calc R . .
H13B H 0.8701 0.7949 0.5895 0.069 Uiso 1 1 calc R . .
C14 C 0.7435(4) 0.7797(4) 0.5780(4) 0.0512(13) Uani 1 1 d . . .
H14A H 0.7634 0.7849 0.5147 0.061 Uiso 1 1 calc R . .
H14B H 0.7464 0.7164 0.6012 0.061 Uiso 1 1 calc R . .
C15 C 0.8315(4) 0.9529(6) 0.6499(4) 0.0701(19) Uani 1 1 d . . .
H15A H 0.8045 0.9383 0.7116 0.084 Uiso 1 1 calc R . .
H15B H 0.8185 1.0181 0.6356 0.084 Uiso 1 1 calc R . .
C16 C 0.9380(5) 0.9193(9) 0.6357(7) 0.130(5) Uani 1 1 d . . .
H16A H 0.9526 0.8549 0.6329 0.156 Uiso 1 1 calc R . .
H16B H 0.9674 0.9491 0.5800 0.156 Uiso 1 1 calc R . .
C18 C 1.0643(6) 0.8853(8) 0.6950(7) 0.127(4) Uani 1 1 d . . .
H18A H 1.1031 0.8887 0.6364 0.152 Uiso 1 1 calc R . .
H18B H 1.0657 0.8225 0.7198 0.152 Uiso 1 1 calc R . .
C19 C 1.0929(5) 0.9361(8) 0.7528(7) 0.105(4) Uani 1 1 d . . .
H19A H 1.0448 0.9348 0.8060 0.126 Uiso 1 1 calc R . .
H19B H 1.1488 0.8968 0.7688 0.126 Uiso 1 1 calc R . .
C21 C 1.1494(5) 1.0542(8) 0.7797(5) 0.086(3) Uani 1 1 d . . .
C22 C 1.1912(8) 0.9902(12) 0.8544(7) 0.158(7) Uani 1 1 d . . .
H22A H 1.1871 0.9302 0.8743 0.190 Uiso 1 1 calc R . .
C23 C 1.2377(8) 1.0452(10) 0.8853(7) 0.121(4) Uani 1 1 d . . .
H23A H 1.2564 1.0182 0.9375 0.145 Uiso 1 1 calc R . .
C24 C 1.2592(10) 1.1210(12) 0.8592(9) 0.144(5) Uani 1 1 d . . .
H24A H 1.3014 1.1430 0.8799 0.172 Uiso 1 1 calc R . .
C25 C 1.2121(8) 1.1661(11) 0.7962(7) 0.145(6) Uani 1 1 d . . .
H25A H 1.2136 1.2272 0.7801 0.174 Uiso 1 1 calc R . .
C26 C 1.1649(7) 1.1326(8) 0.7561(7) 0.103(3) Uani 1 1 d . . .
C27 C 1.1138(6) 1.1783(8) 0.6904(6) 0.105(3) Uani 1 1 d . . .
C28 C 1.0767(6) 1.2212(6) 0.6374(6) 0.092(3) Uani 1 1 d . . .
C29 C 1.0351(5) 1.2736(5) 0.5700(5) 0.072(2) Uani 1 1 d . . .
C30 C 1.0633(5) 1.3517(5) 0.5267(6) 0.079(2) Uani 1 1 d . . .
H30A H 1.1081 1.3716 0.5456 0.094 Uiso 1 1 calc R . .
C31 C 1.0298(5) 1.3989(5) 0.4601(6) 0.080(2) Uani 1 1 d . . .
H31A H 1.0518 1.4505 0.4308 0.096 Uiso 1 1 calc R . .
C32 C 0.9612(5) 1.3713(5) 0.4337(5) 0.0742(19) Uani 1 1 d . . .
H32A H 0.9367 1.4042 0.3861 0.089 Uiso 1 1 calc R . .
C33 C 0.9297(4) 1.2974(4) 0.4763(5) 0.0641(17) Uani 1 1 d . . .
H33A H 0.8819 1.2808 0.4588 0.077 Uiso 1 1 calc R . .
C34 C 0.9650(4) 1.2466(4) 0.5433(4) 0.0620(16) Uani 1 1 d . . .
H34A H 0.9434 1.1945 0.5715 0.074 Uiso 1 1 calc R . .
C41 C 0.5702(4) 1.2174(3) 0.6893(3) 0.0483(13) Uani 1 1 d . . .
H41A H 0.5345 1.2548 0.7337 0.058 Uiso 1 1 calc R . .
H41B H 0.6354 1.2216 0.6796 0.058 Uiso 1 1 calc R . .
C42 C 0.5604(4) 1.1225(3) 0.7200(3) 0.0457(12) Uani 1 1 d . . .
H42A H 0.5962 1.0962 0.7652 0.055 Uiso 1 1 calc R . .
H42B H 0.4952 1.1196 0.7442 0.055 Uiso 1 1 calc R . .
C43 C 0.4366(4) 1.2576(3) 0.6190(3) 0.0448(12) Uani 1 1 d . . .
H43A H 0.4122 1.3114 0.5822 0.054 Uiso 1 1 calc R . .
H43B H 0.4068 1.2645 0.6795 0.054 Uiso 1 1 calc R . .
C44 C 0.4125(4) 1.1770(3) 0.5955(3) 0.0440(12) Uani 1 1 d . . .
H44A H 0.4148 1.1281 0.6439 0.053 Uiso 1 1 calc R . .
H44B H 0.3496 1.1924 0.5844 0.053 Uiso 1 1 calc R . .
C45 C 0.5642(4) 1.3350(3) 0.5662(4) 0.0512(14) Uani 1 1 d . . .
H45A H 0.5524 1.3474 0.5072 0.061 Uiso 1 1 calc R . .
H45B H 0.6312 1.3276 0.5611 0.061 Uiso 1 1 calc R . .
C46 C 0.5162(5) 1.4155(4) 0.6121(4) 0.0610(16) Uani 1 1 d . . .
H46A H 0.5279 1.4702 0.5734 0.073 Uiso 1 1 calc R . .
H46B H 0.4491 1.4181 0.6267 0.073 Uiso 1 1 calc R . .
C48 C 0.4952(7) 1.4767(4) 0.7390(5) 0.086(3) Uani 1 1 d . . .
H48A H 0.4776 1.5318 0.7005 0.103 Uiso 1 1 calc R . .
H48B H 0.5340 1.4891 0.7744 0.103 Uiso 1 1 calc R . .
C49 C 0.4117(6) 1.4527(4) 0.7960(5) 0.080(2) Uani 1 1 d . . .
H49A H 0.3764 1.5021 0.8279 0.096 Uiso 1 1 calc R . .
H49B H 0.3722 1.4386 0.7623 0.096 Uiso 1 1 calc R . .
C51 C 0.3785(5) 1.3376(5) 0.9109(4) 0.0707(18) Uani 1 1 d . . .
C52 C 0.2871(6) 1.3716(8) 0.9295(6) 0.106(3) Uani 1 1 d . . .
H52A H 0.2624 1.4276 0.9012 0.127 Uiso 1 1 calc R . .
C53 C 0.2287(7) 1.3221(10) 0.9920(7) 0.136(5) Uani 1 1 d . . .
H53A H 0.1643 1.3435 1.0040 0.163 Uiso 1 1 calc R . .
C54 C 0.2661(7) 1.2431(9) 1.0348(6) 0.126(4) Uani 1 1 d . . .
H54A H 0.2269 1.2131 1.0796 0.151 Uiso 1 1 calc R . .
C55 C 0.3576(6) 1.2055(7) 1.0158(5) 0.097(3) Uani 1 1 d . . .
H55A H 0.3811 1.1494 1.0446 0.116 Uiso 1 1 calc R . .
C56 C 0.4153(5) 1.2522(5) 0.9527(4) 0.0657(17) Uani 1 1 d . . .
C57 C 0.5123(5) 1.2165(4) 0.9282(4) 0.0611(16) Uani 1 1 d . . .
C58 C 0.5908(5) 1.1892(5) 0.9035(4) 0.0635(17) Uani 1 1 d . . .
C59 C 0.6869(5) 1.1605(5) 0.8667(4) 0.0683(19) Uani 1 1 d . . .
C60 C 0.7306(6) 1.0732(6) 0.8858(5) 0.086(2) Uani 1 1 d . . .
H60A H 0.6987 1.0313 0.9236 0.103 Uiso 1 1 calc R . .
C71 C 0.3870(4) 0.7357(3) 0.7361(3) 0.0436(12) Uani 1 1 d . . .
H71A H 0.3446 0.7311 0.7929 0.052 Uiso 1 1 calc R . .
H71B H 0.4106 0.6754 0.7200 0.052 Uiso 1 1 calc R . .
C61 C 0.8251(8) 1.0488(8) 0.8468(8) 0.111(4) Uani 1 1 d . . .
H61A H 0.8579 0.9902 0.8591 0.133 Uiso 1 1 calc R . .
C72 C 0.3368(4) 0.7925(3) 0.6704(3) 0.0416(11) Uani 1 1 d . . .
H72A H 0.2941 0.7606 0.6575 0.050 Uiso 1 1 calc R . .
H72B H 0.3004 0.8473 0.6929 0.050 Uiso 1 1 calc R . .
C62 C 0.8685(7) 1.1116(10) 0.7907(8) 0.117(4) Uani 1 1 d . . .
H62A H 0.9312 1.0949 0.7639 0.141 Uiso 1 1 calc R . .
C73 C 0.4312(4) 0.8591(3) 0.7793(3) 0.0434(12) Uani 1 1 d . . .
H73A H 0.4719 0.8621 0.8173 0.052 Uiso 1 1 calc R . .
H73B H 0.3687 0.8600 0.8148 0.052 Uiso 1 1 calc R . .
C63 C 0.8246(6) 1.1950(8) 0.7732(6) 0.097(3) Uani 1 1 d . . .
H63A H 0.8562 1.2366 0.7344 0.116 Uiso 1 1 calc R . .
C74 C 0.4296(4) 0.9389(3) 0.7105(3) 0.0407(11) Uani 1 1 d . . .
H74A H 0.3731 0.9495 0.6875 0.049 Uiso 1 1 calc R . .
H74B H 0.4290 0.9918 0.7357 0.049 Uiso 1 1 calc R . .
C64 C 0.7363(6) 1.2201(6) 0.8101(5) 0.079(2) Uani 1 1 d . . .
H64A H 0.7063 1.2798 0.7977 0.095 Uiso 1 1 calc R . .
C75 C 0.5307(4) 0.7119(3) 0.7881(3) 0.0465(12) Uani 1 1 d . . .
H75A H 0.5844 0.7393 0.7814 0.056 Uiso 1 1 calc R . .
H75B H 0.5525 0.6582 0.7592 0.056 Uiso 1 1 calc R . .
C76 C 0.4987(4) 0.6826(4) 0.8829(4) 0.0520(13) Uani 1 1 d . . .
H76A H 0.5523 0.6563 0.9098 0.062 Uiso 1 1 calc R . .
H76B H 0.4630 0.7341 0.9116 0.062 Uiso 1 1 calc R . .
C78 C 0.3973(6) 0.5974(6) 0.9792(4) 0.081(2) Uani 1 1 d . . .
H78A H 0.4383 0.5952 1.0187 0.098 Uiso 1 1 calc R . .
H78B H 0.3820 0.5383 0.9865 0.098 Uiso 1 1 calc R . .
C79 C 0.3080(6) 0.6672(6) 1.0020(5) 0.083(2) Uani 1 1 d . . .
H79A H 0.2779 0.6539 1.0630 0.100 Uiso 1 1 calc R . .
H79B H 0.3221 0.7271 0.9925 0.100 Uiso 1 1 calc R . .
C81 C 0.1668(6) 0.7093(7) 0.9627(5) 0.092(3) Uani 1 1 d . . .
C82 C 0.1286(7) 0.7689(9) 1.0230(7) 0.121(4) Uani 1 1 d . . .
H82A H 0.1670 0.7789 1.0568 0.146 Uiso 1 1 calc R . .
C83 C 0.0400(7) 0.8129(11) 1.0355(8) 0.158(6) Uani 1 1 d . . .
H83A H 0.0169 0.8500 1.0793 0.190 Uiso 1 1 calc R . .
C84 C -0.0154(8) 0.8036(10) 0.9850(9) 0.151(5) Uani 1 1 d . . .
H84A H -0.0771 0.8352 0.9937 0.181 Uiso 1 1 calc R . .
C85 C 0.0163(7) 0.7482(9) 0.9200(8) 0.129(4) Uani 1 1 d . . .
H85A H -0.0216 0.7433 0.8831 0.154 Uiso 1 1 calc R . .
C86 C 0.1093(6) 0.6995(7) 0.9129(6) 0.094(3) Uani 1 1 d . . .
C87 C 0.1440(6) 0.6469(6) 0.8427(6) 0.086(2) Uani 1 1 d . . .
C88 C 0.1715(6) 0.6042(6) 0.7845(5) 0.081(2) Uani 1 1 d . . .
C89 C 0.2007(5) 0.5486(5) 0.7170(5) 0.0690(18) Uani 1 1 d . . .
C90 C 0.1740(7) 0.4656(5) 0.7326(6) 0.089(2) Uani 1 1 d . . .
H90A H 0.1382 0.4466 0.7866 0.107 Uiso 1 1 calc R . .
C91 C 0.2007(7) 0.4127(5) 0.6681(6) 0.089(3) Uani 1 1 d . . .
H91A H 0.1855 0.3558 0.6790 0.107 Uiso 1 1 calc R . .
C92 C 0.2485(5) 0.4406(5) 0.5891(6) 0.077(2) Uani 1 1 d . . .
H92A H 0.2637 0.4050 0.5442 0.092 Uiso 1 1 calc R . .
C93 C 0.2737(5) 0.5191(6) 0.5757(6) 0.083(2) Uani 1 1 d . . .
H93A H 0.3090 0.5371 0.5211 0.100 Uiso 1 1 calc R . .
C94 C 0.2509(5) 0.5742(5) 0.6367(5) 0.0715(19) Uani 1 1 d . . .
H94A H 0.2693 0.6297 0.6242 0.086 Uiso 1 1 calc R . .
C100 C 0.2502(15) 0.4982(13) 1.3044(15) 0.260(13) Uani 1 1 d . . .
H10A H 0.2201 0.4466 1.3246 0.312 Uiso 1 1 calc R . .
H10B H 0.3054 0.4846 1.3298 0.312 Uiso 1 1 calc R . .
Cl10 Cl 0.2891(5) 0.4988(6) 1.1974(5) 0.283(4) Uani 1 1 d . . .
Cl11 Cl 0.1871(5) 0.5726(5) 1.3459(5) 0.275(3) Uani 1 1 d . . .
C201 C 0.0989(19) 0.3693(17) 1.2121(17) 0.399(12) Uani 1 1 d D . .
H20A H 0.0657 0.3622 1.2720 0.598 Uiso 1 1 calc R . .
H20B H 0.1641 0.3655 1.2105 0.598 Uiso 1 1 calc R . .
H20C H 0.0923 0.3225 1.1830 0.598 Uiso 1 1 calc R . .
C202 C 0.0568(17) 0.4660(18) 1.1632(16) 0.399(12) Uani 1 1 d D . .
H20D H 0.0908 0.5058 1.1776 0.479 Uiso 1 1 calc R . .
H20E H -0.0060 0.4801 1.1981 0.479 Uiso 1 1 calc R . .
C203 C 0.043(2) 0.5107(17) 1.0642(18) 0.399(12) Uani 1 1 d D . .
H20K H 0.0933 0.4944 1.0152 0.479 Uiso 1 1 calc R . .
H20L H -0.0198 0.5235 1.0524 0.479 Uiso 1 1 calc R . .
C204 C 0.062(2) 0.563(2) 1.1331(17) 0.399(12) Uani 1 1 d D . .
H20F H 0.0997 0.6031 1.0929 0.479 Uiso 1 1 calc R . .
H20G H 0.1074 0.5163 1.1582 0.479 Uiso 1 1 calc R . .
C205 C 0.025(2) 0.6211(18) 1.2119(18) 0.399(12) Uani 1 1 d D . .
H20H H -0.0052 0.6809 1.1909 0.598 Uiso 1 1 calc R . .
H20I H 0.0760 0.6244 1.2365 0.598 Uiso 1 1 calc R . .
H20J H -0.0200 0.5930 1.2562 0.598 Uiso 1 1 calc R . .

loop_
_atom_site_aniso_label
_atom_site_aniso_U_11
_atom_site_aniso_U_22
_atom_site_aniso_U_33
_atom_site_aniso_U_23
_atom_site_aniso_U_13
_atom_site_aniso_U_12
Fe1 0.0404(4) 0.0400(4) 0.0362(4) -0.0090(3) -0.0114(3) -0.0097(3)
Fe2 0.0435(4) 0.0394(4) 0.0352(4) -0.0111(3) -0.0091(3) -0.0127(3)
Fe3 0.0418(4) 0.0350(4) 0.0341(4) -0.0105(3) -0.0080(3) -0.0076(3)
Cl1 0.0599(9) 0.0600(8) 0.0384(7) -0.0029(6) -0.0175(6) -0.0178(6)
Cl2 0.0506(8) 0.0640(8) 0.0558(8) -0.0161(6) -0.0102(6) -0.0261(7)
Cl3 0.0684(9) 0.0367(6) 0.0428(7) -0.0120(5) -0.0095(6) -0.0037(6)
O12 0.0387(19) 0.0449(18) 0.0353(18) -0.0112(14) -0.0080(14) -0.0100(15)
O14 0.0368(19) 0.0408(17) 0.047(2) -0.0112(15) -0.0090(16) -0.0030(14)
O17 0.068(4) 0.173(6) 0.084(4) -0.040(4) -0.030(3) 0.024(4)
O20 0.072(4) 0.111(5) 0.129(6) -0.029(4) 0.015(4) -0.014(4)
O42 0.052(2) 0.0428(17) 0.0325(18) -0.0124(14) -0.0107(15) -0.0138(16)
O44 0.0425(19) 0.0406(17) 0.0330(17) -0.0122(13) -0.0045(14) -0.0107(14)
O47 0.095(3) 0.049(2) 0.061(3) -0.0177(19) -0.015(2) -0.024(2)
O50 0.073(3) 0.077(3) 0.067(3) -0.001(2) -0.014(3) -0.005(2)
O72 0.043(2) 0.0451(18) 0.0338(18) -0.0099(14) -0.0039(15) -0.0144(15)
O74 0.0350(18) 0.0362(16) 0.0380(18) -0.0114(13) -0.0059(14) -0.0070(13)
O77 0.086(3) 0.054(2) 0.040(2) -0.0060(17) -0.008(2) -0.022(2)
O80 0.074(4) 0.131(4) 0.062(3) -0.047(3) -0.001(3) -0.036(3)
N10 0.040(3) 0.070(3) 0.045(3) -0.009(2) -0.015(2) -0.014(2)
N40 0.058(3) 0.039(2) 0.039(2) -0.0094(17) -0.011(2) -0.014(2)
N70 0.048(3) 0.038(2) 0.037(2) -0.0093(17) -0.0096(19) -0.0080(18)
C11 0.038(3) 0.069(4) 0.044(3) -0.012(3) -0.009(2) -0.013(3)
C12 0.042(3) 0.051(3) 0.041(3) -0.018(2) -0.007(2) -0.008(2)
C13 0.042(3) 0.067(4) 0.060(4) -0.005(3) -0.018(3) 0.000(3)
C14 0.037(3) 0.046(3) 0.066(4) -0.010(3) -0.010(3) 0.003(2)
C15 0.052(4) 0.117(6) 0.057(4) -0.019(4) -0.020(3) -0.032(4)
C16 0.040(4) 0.240(13) 0.151(9) -0.117(9) 0.018(5) -0.073(6)
C18 0.046(5) 0.166(10) 0.113(8) 0.008(7) 0.023(5) 0.027(5)
C19 0.038(4) 0.168(10) 0.134(8) -0.104(8) -0.002(4) -0.022(5)
C21 0.056(4) 0.153(8) 0.066(5) -0.055(5) -0.008(4) -0.028(5)
C22 0.097(8) 0.231(16) 0.086(7) -0.024(9) 0.003(6) 0.063(10)
C23 0.116(9) 0.190(12) 0.085(7) -0.061(8) -0.032(6) -0.039(8)
C24 0.121(10) 0.202(15) 0.124(11) -0.046(10) -0.033(8) -0.038(10)
C25 0.116(9) 0.232(15) 0.100(8) -0.078(9) -0.057(7) 0.020(9)
C26 0.088(7) 0.125(8) 0.089(7) -0.035(6) 0.005(5) -0.017(6)
C27 0.075(6) 0.154(9) 0.073(6) -0.039(6) -0.025(5) 0.030(6)
C28 0.068(5) 0.119(7) 0.083(6) -0.045(5) -0.012(4) 0.017(5)
C29 0.053(4) 0.092(5) 0.075(5) -0.046(4) -0.013(3) 0.007(4)
C30 0.056(4) 0.085(5) 0.111(6) -0.049(5) -0.018(4) -0.018(4)
C31 0.061(4) 0.058(4) 0.128(7) -0.027(4) -0.025(5) -0.007(3)
C32 0.059(4) 0.066(4) 0.095(6) -0.009(4) -0.017(4) -0.007(3)
C33 0.044(3) 0.068(4) 0.088(5) -0.022(3) -0.016(3) -0.015(3)
C34 0.052(4) 0.061(4) 0.071(4) -0.017(3) -0.006(3) -0.007(3)
C41 0.070(4) 0.046(3) 0.036(3) -0.009(2) -0.016(3) -0.016(3)
C42 0.068(4) 0.045(3) 0.033(3) -0.015(2) -0.013(2) -0.015(3)
C43 0.053(3) 0.047(3) 0.037(3) -0.018(2) -0.004(2) -0.010(2)
C44 0.051(3) 0.048(3) 0.035(3) -0.015(2) -0.003(2) -0.011(2)
C45 0.071(4) 0.041(3) 0.045(3) -0.008(2) -0.009(3) -0.018(3)
C46 0.089(5) 0.044(3) 0.062(4) -0.012(3) -0.023(3) -0.024(3)
C48 0.146(8) 0.051(4) 0.065(4) -0.028(3) -0.009(5) -0.025(4)
C49 0.110(6) 0.056(4) 0.061(4) -0.018(3) -0.012(4) 0.008(4)
C51 0.062(4) 0.099(5) 0.045(4) -0.006(3) -0.008(3) -0.009(4)
C52 0.069(5) 0.157(9) 0.068(5) -0.005(5) -0.010(4) 0.011(6)
C53 0.062(6) 0.221(14) 0.090(7) 0.012(8) 0.001(5) -0.005(7)
C54 0.077(6) 0.209(12) 0.069(6) 0.025(7) -0.004(5) -0.031(7)
C55 0.080(6) 0.150(8) 0.054(4) 0.013(5) -0.011(4) -0.032(6)
C56 0.064(4) 0.097(5) 0.038(3) -0.006(3) -0.014(3) -0.018(4)
C57 0.071(5) 0.075(4) 0.042(3) -0.005(3) -0.022(3) -0.014(4)
C58 0.074(5) 0.081(4) 0.041(3) -0.017(3) -0.027(3) -0.006(4)
C59 0.067(4) 0.093(5) 0.055(4) -0.036(4) -0.029(3) 0.001(4)
C60 0.088(6) 0.102(6) 0.076(5) -0.037(4) -0.036(4) 0.001(5)
C71 0.055(3) 0.043(3) 0.037(3) -0.010(2) -0.004(2) -0.019(2)
C61 0.103(8) 0.119(8) 0.124(9) -0.066(7) -0.056(7) 0.023(6)
C72 0.047(3) 0.045(3) 0.035(3) -0.010(2) -0.001(2) -0.018(2)
C62 0.071(6) 0.188(12) 0.111(8) -0.093(9) -0.004(6) -0.020(7)
C73 0.047(3) 0.045(3) 0.041(3) -0.018(2) -0.001(2) -0.013(2)
C63 0.070(6) 0.148(9) 0.081(6) -0.060(6) -0.006(4) -0.014(6)
C74 0.045(3) 0.036(2) 0.041(3) -0.013(2) -0.002(2) -0.008(2)
C64 0.078(5) 0.108(6) 0.061(4) -0.031(4) -0.011(4) -0.024(5)
C75 0.056(3) 0.046(3) 0.039(3) -0.009(2) -0.014(2) -0.007(2)
C76 0.069(4) 0.048(3) 0.040(3) -0.010(2) -0.012(3) -0.010(3)
C78 0.096(6) 0.105(6) 0.046(4) -0.007(4) -0.008(4) -0.034(5)
C79 0.080(5) 0.131(7) 0.050(4) -0.030(4) -0.005(4) -0.036(5)
C81 0.080(6) 0.132(7) 0.079(5) -0.058(5) 0.008(4) -0.043(5)
C82 0.084(7) 0.192(11) 0.106(7) -0.093(8) 0.017(5) -0.045(7)
C83 0.073(6) 0.280(17) 0.161(11) -0.158(12) -0.001(7) -0.034(8)
C84 0.092(8) 0.203(13) 0.157(12) -0.097(10) 0.018(8) -0.015(8)
C85 0.079(7) 0.203(13) 0.124(9) -0.080(9) -0.001(6) -0.043(8)
C86 0.073(5) 0.140(8) 0.087(6) -0.054(5) -0.007(4) -0.035(5)
C87 0.089(6) 0.107(6) 0.085(5) -0.043(5) -0.023(4) -0.034(5)
C88 0.078(5) 0.097(5) 0.083(5) -0.027(4) -0.031(4) -0.021(4)
C89 0.075(5) 0.069(4) 0.079(5) -0.027(3) -0.034(4) -0.015(3)
C90 0.119(7) 0.086(5) 0.079(5) -0.012(4) -0.036(5) -0.036(5)
C91 0.124(7) 0.060(4) 0.109(7) -0.012(4) -0.059(6) -0.031(4)
C92 0.066(5) 0.083(5) 0.093(6) -0.042(4) -0.028(4) -0.002(4)
C93 0.062(4) 0.094(5) 0.100(6) -0.033(5) -0.008(4) -0.023(4)
C94 0.071(5) 0.073(4) 0.084(5) -0.027(4) -0.024(4) -0.020(4)
C100 0.23(2) 0.165(15) 0.26(3) -0.017(16) 0.106(19) 0.022(14)
Cl10 0.230(7) 0.346(9) 0.212(6) -0.025(6) -0.037(5) 0.043(6)
Cl11 0.262(8) 0.248(7) 0.276(8) -0.073(6) 0.062(6) -0.067(6)
C201 0.450(19) 0.301(15) 0.39(2) -0.189(15) 0.276(17) -0.234(16)
C202 0.450(19) 0.301(15) 0.39(2) -0.189(15) 0.276(17) -0.234(16)
C203 0.450(19) 0.301(15) 0.39(2) -0.189(15) 0.276(17) -0.234(16)
C204 0.450(19) 0.301(15) 0.39(2) -0.189(15) 0.276(17) -0.234(16)
C205 0.450(19) 0.301(15) 0.39(2) -0.189(15) 0.276(17) -0.234(16)

loop_
_atom_type_symbol
_atom_type_description
_atom_type_scat_dispersion_real
_atom_type_scat_dispersion_imag
_atom_type_scat_source
C C 0.0033 0.0016 'International Tables Vol C Tables 4.2.6.8 and 6.1.1.4'
H H 0.0000 0.0000 'International Tables Vol C Tables 4.2.6.8 and 6.1.1.4'
N N 0.0061 0.0033 'International Tables Vol C Tables 4.2.6.8 and 6.1.1.4'
O O 0.0106 0.0060 'International Tables Vol C Tables 4.2.6.8 and 6.1.1.4'
Cl Cl 0.1484 0.1585 'International Tables Vol C Tables 4.2.6.8 and 6.1.1.4'
Fe Fe 0.3463 0.8444 'International Tables Vol C Tables 4.2.6.8 and 6.1.1.4'

loop_
_geom_angle_atom_site_label_1
_geom_angle_atom_site_label_2
_geom_angle_atom_site_label_3
_geom_angle
_geom_angle_site_symmetry_1
_geom_angle_site_symmetry_3
_geom_angle_publ_flag
O42 Fe1 O74 98.69(14) . . ?
O42 Fe1 O12 74.64(13) . . ?
O74 Fe1 O12 98.33(14) . . ?
O42 Fe1 O14 166.28(14) . . ?
O74 Fe1 O14 74.07(13) . . ?
O12 Fe1 O14 94.61(14) . . ?
O42 Fe1 N10 107.88(16) . . ?
O74 Fe1 N10 151.49(15) . . ?
O12 Fe1 N10 79.40(16) . . ?
O14 Fe1 N10 77.77(16) . . ?
O42 Fe1 Cl1 92.94(10) . . ?
O74 Fe1 Cl1 99.05(10) . . ?
O12 Fe1 Cl1 159.98(10) . . ?
O14 Fe1 Cl1 99.64(11) . . ?
N10 Fe1 Cl1 89.91(12) . . ?
O12 Fe2 O72 99.05(13) . 2_676 ?
O12 Fe2 O42 74.62(13) . . ?
O72 Fe2 O42 166.76(13) 2_676 . ?
O12 Fe2 O44 98.57(13) . . ?
O72 Fe2 O44 74.44(14) 2_676 . ?
O42 Fe2 O44 94.75(14) . . ?
O12 Fe2 N40 150.99(15) . . ?
O72 Fe2 N40 107.66(15) 2_676 . ?
O42 Fe2 N40 76.88(14) . . ?
O44 Fe2 N40 78.41(14) . . ?
O12 Fe2 Cl2 99.21(11) . . ?
O72 Fe2 Cl2 91.79(10) 2_676 . ?
O42 Fe2 Cl2 100.65(11) . . ?
O44 Fe2 Cl2 159.00(11) . . ?
N40 Fe2 Cl2 91.20(12) . . ?
O14 Fe3 O44 100.51(14) . 2_676 ?
O14 Fe3 O74 74.70(13) . . ?
O44 Fe3 O74 99.49(13) 2_676 . ?
O14 Fe3 O72 168.79(14) . . ?
O44 Fe3 O72 74.86(14) 2_676 . ?
O74 Fe3 O72 95.78(13) . . ?
O14 Fe3 N70 105.68(15) . . ?
O44 Fe3 N70 152.06(15) 2_676 . ?
O74 Fe3 N70 78.56(14) . . ?
O72 Fe3 N70 77.61(14) . . ?
O14 Fe3 Cl3 92.21(10) . . ?
O44 Fe3 Cl3 97.75(10) 2_676 . ?
O74 Fe3 Cl3 159.97(11) . . ?
O72 Fe3 Cl3 98.51(10) . . ?
N70 Fe3 Cl3 90.85(11) . . ?
C12 O12 Fe2 128.1(3) . . ?
C12 O12 Fe1 113.6(3) . . ?
Fe2 O12 Fe1 104.79(15) . . ?
C14 O14 Fe3 134.2(3) . . ?
C14 O14 Fe1 120.1(3) . . ?
Fe3 O14 Fe1 105.61(16) . . ?
C16 O17 C18 112.7(8) . . ?
C19 O20 C21 135.4(10) . . ?
C42 O42 Fe1 132.7(3) . . ?
C42 O42 Fe2 121.5(3) . . ?
Fe1 O42 Fe2 105.78(15) . . ?
C44 O44 Fe3 128.3(3) . 2_676 ?
C44 O44 Fe2 114.1(3) . . ?
Fe3 O44 Fe2 105.33(15) 2_676 . ?
C46 O47 C48 112.0(6) . . ?
C51 O50 C49 119.2(6) . . ?
C72 O72 Fe2 134.6(3) . 2_676 ?
C72 O72 Fe3 119.9(3) . . ?
Fe2 O72 Fe3 105.26(15) 2_676 . ?
C74 O74 Fe1 127.2(3) . . ?
C74 O74 Fe3 114.0(3) . . ?
Fe1 O74 Fe3 105.42(15) . . ?
C76 O77 C78 113.7(5) . . ?
C81 O80 C79 117.2(6) . . ?
C13 N10 C15 110.6(5) . . ?
C13 N10 C11 112.4(5) . . ?
C15 N10 C11 110.1(5) . . ?
C13 N10 Fe1 102.9(3) . . ?
C15 N10 Fe1 112.9(4) . . ?
C11 N10 Fe1 107.8(3) . . ?
C43 N40 C45 110.5(4) . . ?
C43 N40 C41 113.6(4) . . ?
C45 N40 C41 111.0(4) . . ?
C43 N40 Fe2 107.6(3) . . ?
C45 N40 Fe2 111.1(3) . . ?
C41 N40 Fe2 102.8(3) . . ?
C71 N70 C75 112.8(4) . . ?
C71 N70 C73 111.6(4) . . ?
C75 N70 C73 110.9(4) . . ?
C71 N70 Fe3 102.9(3) . . ?
C75 N70 Fe3 110.7(3) . . ?
C73 N70 Fe3 107.6(3) . . ?
N10 C11 C12 111.9(4) . . ?
O12 C12 C11 110.3(4) . . ?
N10 C13 C14 110.6(4) . . ?
O14 C14 C13 107.9(4) . . ?
N10 C15 C16 114.6(6) . . ?
O17 C16 C15 112.2(7) . . ?
O17 C18 C19 99.9(8) . . ?
O20 C19 C18 131.8(11) . . ?
C26 C21 O20 127.2(10) . . ?
C26 C21 C22 121.5(10) . . ?
O20 C21 C22 110.7(11) . . ?
C23 C22 C21 103.6(13) . . ?
C24 C23 C22 135.4(13) . . ?
C23 C24 C25 109.8(14) . . ?
C26 C25 C24 126.4(16) . . ?
C25 C26 C21 121.8(12) . . ?
C25 C26 C27 127.7(12) . . ?
C21 C26 C27 110.0(10) . . ?
C28 C27 C26 173.9(13) . . ?
C27 C28 C29 177.5(10) . . ?
C30 C29 C28 121.2(7) . . ?
C30 C29 C34 118.2(7) . . ?
C28 C29 C34 120.6(8) . . ?
C31 C30 C29 122.5(6) . . ?
C30 C31 C32 118.8(7) . . ?
C33 C32 C31 120.2(8) . . ?
C34 C33 C32 121.8(6) . . ?
C33 C34 C29 118.3(7) . . ?
N40 C41 C42 110.0(4) . . ?
O42 C42 C41 107.3(4) . . ?
N40 C43 C44 112.2(4) . . ?
O44 C44 C43 109.4(4) . . ?
N40 C45 C46 115.8(5) . . ?
O47 C46 C45 110.4(5) . . ?
O47 C48 C49 114.2(5) . . ?
O50 C49 C48 106.4(7) . . ?
O50 C51 C52 125.6(8) . . ?
O50 C51 C56 114.1(6) . . ?
C52 C51 C56 120.3(8) . . ?
C51 C52 C53 119.1(10) . . ?
C54 C53 C52 119.6(9) . . ?
C53 C54 C55 122.8(9) . . ?
C54 C55 C56 118.0(9) . . ?
C55 C56 C51 120.1(7) . . ?
C55 C56 C57 121.3(7) . . ?
C51 C56 C57 118.7(6) . . ?
C58 C57 C56 176.2(7) . . ?
C57 C58 C59 175.3(7) . . ?
C60 C59 C64 119.4(8) . . ?
C60 C59 C58 120.4(8) . . ?
C64 C59 C58 120.2(7) . . ?
C59 C60 C61 117.6(10) . . ?
N70 C71 C72 109.7(4) . . ?
C62 C61 C60 119.3(10) . . ?
O72 C72 C71 109.2(4) . . ?
C63 C62 C61 121.8(10) . . ?
N70 C73 C74 111.7(4) . . ?
C64 C63 C62 120.2(11) . . ?
O74 C74 C73 110.3(4) . . ?
C63 C64 C59 121.7(9) . . ?
N70 C75 C76 118.1(5) . . ?
O77 C76 C75 108.9(4) . . ?
O77 C78 C79 110.4(6) . . ?
O80 C79 C78 106.7(6) . . ?
O80 C81 C86 116.5(7) . . ?
O80 C81 C82 127.5(8) . . ?
C86 C81 C82 116.0(9) . . ?
C83 C82 C81 123.7(9) . . ?
C84 C83 C82 119.6(10) . . ?
C83 C84 C85 121.8(11) . . ?
C86 C85 C84 116.1(10) . . ?
C81 C86 C85 122.7(8) . . ?
C81 C86 C87 120.6(8) . . ?
C85 C86 C87 116.3(8) . . ?
C88 C87 C86 179.0(10) . . ?
C87 C88 C89 176.2(9) . . ?
C94 C89 C90 118.4(7) . . ?
C94 C89 C88 122.9(7) . . ?
C90 C89 C88 118.7(8) . . ?
C91 C90 C89 119.0(8) . . ?
C90 C91 C92 121.2(7) . . ?
C93 C92 C91 118.9(7) . . ?
C92 C93 C94 123.0(8) . . ?
C93 C94 C89 119.4(7) . . ?
Cl11 C100 Cl10 125.2(15) . . ?
C201 C202 C203 138(2) . . ?
C204 C203 C202 55.5(18) . . ?
C203 C204 C205 150(3) . . ?

loop_
_geom_bond_atom_site_label_1
_geom_bond_atom_site_label_2
_geom_bond_distance
_geom_bond_site_symmetry_2
_geom_bond_publ_flag
Fe1 O42 1.961(3) . ?
Fe1 O74 1.978(3) . ?
Fe1 O12 2.012(3) . ?
Fe1 O14 2.011(3) . ?
Fe1 N10 2.265(5) . ?
Fe1 Cl1 2.3125(14) . ?
Fe2 O12 1.975(3) . ?
Fe2 O72 1.993(3) 2_676 ?
Fe2 O42 2.000(3) . ?
Fe2 O44 2.008(3) . ?
Fe2 N40 2.284(4) . ?
Fe2 Cl2 2.3172(15) . ?
Fe3 O14 1.961(3) . ?
Fe3 O44 1.983(3) 2_676 ?
Fe3 O74 1.999(3) . ?
Fe3 O72 2.000(3) . ?
Fe3 N70 2.280(4) . ?
Fe3 Cl3 2.3347(13) . ?
O12 C12 1.422(6) . ?
O14 C14 1.424(6) . ?
O17 C16 1.272(10) . ?
O17 C18 1.455(10) . ?
O20 C19 1.241(11) . ?
O20 C21 1.319(10) . ?
O42 C42 1.435(6) . ?
O44 C44 1.408(6) . ?
O44 Fe3 1.983(3) 2_676 ?
O47 C46 1.404(7) . ?
O47 C48 1.429(8) . ?
O50 C51 1.339(9) . ?
O50 C49 1.430(8) . ?
O72 C72 1.411(6) . ?
O72 Fe2 1.993(3) 2_676 ?
O74 C74 1.418(6) . ?
O77 C76 1.417(7) . ?
O77 C78 1.426(8) . ?
O80 C81 1.312(10) . ?
O80 C79 1.401(8) . ?
N10 C13 1.474(8) . ?
N10 C15 1.492(7) . ?
N10 C11 1.494(7) . ?
N40 C43 1.475(7) . ?
N40 C45 1.494(7) . ?
N40 C41 1.483(7) . ?
N70 C71 1.480(6) . ?
N70 C75 1.484(7) . ?
N70 C73 1.494(6) . ?
C11 C12 1.531(7) . ?
C13 C14 1.511(8) . ?
C15 C16 1.567(11) . ?
C18 C19 1.532(14) . ?
C21 C26 1.279(13) . ?
C21 C22 1.581(15) . ?
C22 C23 1.46(2) . ?
C23 C24 1.279(18) . ?
C24 C25 1.381(17) . ?
C25 C26 1.325(15) . ?
C26 C27 1.453(14) . ?
C27 C28 1.163(12) . ?
C28 C29 1.424(12) . ?
C29 C30 1.401(11) . ?
C29 C34 1.422(10) . ?
C30 C31 1.329(11) . ?
C31 C32 1.404(10) . ?
C32 C33 1.364(10) . ?
C33 C34 1.366(10) . ?
C41 C42 1.510(7) . ?
C43 C44 1.533(7) . ?
C45 C46 1.531(8) . ?
C48 C49 1.470(12) . ?
C51 C52 1.358(11) . ?
C51 C56 1.437(10) . ?
C52 C53 1.423(15) . ?
C53 C54 1.373(16) . ?
C54 C55 1.373(13) . ?
C55 C56 1.397(11) . ?
C56 C57 1.447(10) . ?
C57 C58 1.175(9) . ?
C58 C59 1.447(10) . ?
C59 C60 1.391(11) . ?
C59 C64 1.402(11) . ?
C60 C61 1.425(14) . ?
C71 C72 1.496(7) . ?
C61 C62 1.387(16) . ?
C62 C63 1.337(16) . ?
C73 C74 1.513(7) . ?
C63 C64 1.339(11) . ?
C75 C76 1.512(8) . ?
C78 C79 1.554(12) . ?
C81 C86 1.379(11) . ?
C81 C82 1.406(11) . ?
C82 C83 1.357(15) . ?
C83 C84 1.358(16) . ?
C84 C85 1.414(14) . ?
C85 C86 1.439(14) . ?
C86 C87 1.451(11) . ?
C87 C88 1.194(11) . ?
C88 C89 1.447(10) . ?
C89 C94 1.381(11) . ?
C89 C90 1.418(10) . ?
C90 C91 1.380(12) . ?
C91 C92 1.362(12) . ?
C92 C93 1.340(11) . ?
C93 C94 1.364(10) . ?
C100 Cl11 1.484(17) . ?
C100 Cl10 1.69(2) . ?
C201 C202 1.64(2) . ?
C202 C203 1.67(2) . ?
C203 C204 1.62(2) . ?
C204 C205 1.615(18) . ?
